data_7016409
loop_
_publ_author_name
'Salah, Abderrahmen B.'
'Zargarian, Davit'

_publ_section_title
;
 The impact of P-substituents on the structures, spectroscopic
 properties, and reactivities of POCOP-type pincer complexes of
 nickel(ii).
;
_journal_issue 35
_journal_name_full 'Dalton transactions (Cambridge, England : 2003)'
_journal_page_first 8977
_journal_page_last 8985
_journal_paper_doi 10.1039/c1dt10381d
_journal_volume 40
_journal_year 2011
_chemical_compound_source 'Synthesized by the authors. See text'
_chemical_formula_moiety 'C38 H28 Ni O2 P2'
_chemical_formula_sum 'C38 H28 Ni O2 P2'
_chemical_formula_weight 637.25
_chemical_name_systematic
;
?
;
_space_group_IT_number 33
_symmetry_cell_setting orthorhombic
_symmetry_space_group_name_Hall 'P 2c -2n'
_symmetry_space_group_name_H-M 'P n a 21'
_atom_sites_solution_hydrogens geom
_atom_sites_solution_primary direct
_atom_sites_solution_secondary difmap
_audit_creation_method SHELXL-97
_cell_angle_alpha 90
_cell_angle_beta 90
_cell_angle_gamma 90
_cell_formula_units_Z 4
_cell_length_a 19.5871(10)
_cell_length_b 14.6211(7)
_cell_length_c 10.5024(5)
_cell_measurement_reflns_used 19183
_cell_measurement_temperature 150
_cell_measurement_theta_max 26.92
_cell_measurement_theta_min 2.39
_cell_volume 3007.7(3)
_computing_cell_refinement 'SAINT V7.68A(Bruker AXS, 2009)'
_computing_data_collection 'APEX2 (Bruker AXS, 2009)'
_computing_data_reduction 'SAINT V7.68A(Bruker AXS, 2009)'
_computing_molecular_graphics 'SHELXTL v6.12 (Bruker AXS, 2001)'
_computing_publication_material 'UdMX (Maris, 2004)'
_computing_structure_refinement 'SHELXL97 (Sheldrick, 2008)'
_computing_structure_solution 'SHELXS97 (Sheldrick, 2008)'
_diffrn_ambient_temperature 150(2)
_diffrn_detector_area_resol_mean 8.3
_diffrn_measured_fraction_theta_full 0.968
_diffrn_measured_fraction_theta_max 0.968
_diffrn_measurement_device_type 'Bruker APEX II'
_diffrn_measurement_method \w
_diffrn_radiation_monochromator Graphite
_diffrn_radiation_source 'X-ray sealed tube'
_diffrn_radiation_type MoK\a
_diffrn_radiation_wavelength 0.71073
_diffrn_reflns_av_R_equivalents 0.045
_diffrn_reflns_av_sigmaI/netI 0.0374
_diffrn_reflns_limit_h_max 28
_diffrn_reflns_limit_h_min -28
_diffrn_reflns_limit_k_max 21
_diffrn_reflns_limit_k_min -21
_diffrn_reflns_limit_l_max 15
_diffrn_reflns_limit_l_min -15
_diffrn_reflns_number 74930
_diffrn_reflns_theta_full 31.54
_diffrn_reflns_theta_max 31.54
_diffrn_reflns_theta_min 1.74
_exptl_absorpt_coefficient_mu 0.786
_exptl_absorpt_correction_T_max 0.9100
_exptl_absorpt_correction_T_min 0.7357
_exptl_absorpt_correction_type multi-scan
_exptl_absorpt_process_details 'Sadabs (Sheldrick, 1996)'
_exptl_crystal_colour yellow
_exptl_crystal_density_diffrn 1.407
_exptl_crystal_density_method 'not measured'
_exptl_crystal_description block
_exptl_crystal_F_000 1320
_exptl_crystal_size_max 0.26
_exptl_crystal_size_mid 0.12
_exptl_crystal_size_min 0.12
_refine_diff_density_max 0.326
_refine_diff_density_min -0.263
_refine_diff_density_rms 0.047
_refine_ls_abs_structure_details 'Flack H D (1983), 4299 Friedel Pairs'
_refine_ls_abs_structure_Flack 0.002(6)
_refine_ls_extinction_method none
_refine_ls_goodness_of_fit_ref 0.955
_refine_ls_hydrogen_treatment constr
_refine_ls_matrix_type full
_refine_ls_number_parameters 443
_refine_ls_number_reflns 9574
_refine_ls_number_restraints 173
_refine_ls_restrained_S_all 0.949
_refine_ls_R_factor_all 0.0378
_refine_ls_R_factor_gt 0.0283
_refine_ls_shift/su_max 0.003
_refine_ls_shift/su_mean 0.000
_refine_ls_structure_factor_coef Fsqd
_refine_ls_weighting_details 'calc w=1/[\s^2^(Fo^2^)+(0.0302P)^2^] where P=(Fo^2^+2Fc^2^)/3'
_refine_ls_weighting_scheme calc
_refine_ls_wR_factor_gt 0.0575
_refine_ls_wR_factor_ref 0.0600
_reflns_number_gt 8109
_reflns_number_total 9574
_reflns_threshold_expression I>2\s(I)
_cod_data_source_file c1dt10381d.txt
_cod_data_source_block salah9
_cod_depositor_comments
;
The following automatic conversions were performed:

'_symmetry_cell_setting' value 'Orthorhombic' changed to
'orthorhombic' according to
/home/saulius/struct/CIF-dictionaries/cif_core.dic dictionary named
'cif_core.dic' version 2.4.1 from 2010-06-29.

'_geom_bond_publ_flag'
value 'Y' changed to 'y' according to
/home/saulius/struct/CIF-dictionaries/cif_core.dic dictionary named
'cif_core.dic' version 2.4.1 from 2010-06-29 (57
times).

'_geom_angle_publ_flag' value 'Y' changed to 'y' according
to /home/saulius/struct/CIF-dictionaries/cif_core.dic dictionary
named 'cif_core.dic' version 2.4.1 from 2010-06-29 (84
times).

'_geom_torsion_publ_flag' value 'Y' changed to 'y' according
to /home/saulius/struct/CIF-dictionaries/cif_core.dic dictionary
named 'cif_core.dic' version 2.4.1 from 2010-06-29 (133 times).

Automatic conversion script
Id: cif_fix_values 1715 2011-07-08 13:25:40Z adriana 
;
_cod_original_sg_symbol_H-M Pna21
_cod_database_code 7016409

loop_
_symmetry_equiv_pos_as_xyz
'x, y, z'
'-x, -y, z+1/2'
'x+1/2, -y+1/2, z'
'-x+1/2, y+1/2, z+1/2'

loop_
_atom_site_label
_atom_site_type_symbol
_atom_site_fract_x
_atom_site_fract_y
_atom_site_fract_z
_atom_site_U_iso_or_equiv
_atom_site_adp_type
_atom_site_occupancy
_atom_site_symmetry_multiplicity
_atom_site_calc_flag
_atom_site_refinement_flags
_atom_site_disorder_assembly
_atom_site_disorder_group
Ni1 Ni 0.908699(8) 0.281033(11) 0.851368(18) 0.02091(4) Uani 1 1 d U . .
P1 P 0.972025(19) 0.26128(2) 0.68830(4) 0.02141(7) Uani 1 1 d . . .
P2 P 0.870410(19) 0.29302(3) 1.04028(4) 0.02294(8) Uani 1 1 d . . .
O1 O 1.04933(5) 0.23789(7) 0.74290(10) 0.0271(2) Uani 1 1 d . . .
O2 O 0.93512(6) 0.27787(7) 1.13894(10) 0.0281(2) Uani 1 1 d . . .
C1 C 0.99136(8) 0.25840(10) 0.93924(15) 0.0221(3) Uani 1 1 d U . .
C2 C 1.05207(7) 0.24390(9) 0.87531(14) 0.0228(3) Uani 1 1 d . . .
C3 C 1.11518(8) 0.23540(10) 0.93639(16) 0.0266(3) Uani 1 1 d . . .
H3 H 1.1561 0.2270 0.8893 0.032 Uiso 1 1 calc R . .
C4 C 1.11573(8) 0.23973(10) 1.06818(16) 0.0287(3) Uani 1 1 d . . .
H4 H 1.1580 0.2341 1.1119 0.034 Uiso 1 1 calc R . .
C5 C 1.05669(8) 0.25202(10) 1.13790(15) 0.0268(3) Uani 1 1 d . . .
H5 H 1.0579 0.2539 1.2283 0.032 Uiso 1 1 calc R . .
C6 C 0.99549(8) 0.26160(10) 1.07226(14) 0.0239(3) Uani 1 1 d . . .
C21 C 0.98956(8) 0.35447(9) 0.57990(13) 0.0234(3) Uani 1 1 d . . .
C22 C 1.04683(8) 0.35081(11) 0.50152(16) 0.0319(4) Uani 1 1 d . . .
H22 H 1.0763 0.2993 0.5043 0.038 Uiso 1 1 calc R . .
C23 C 1.06056(10) 0.42243(12) 0.41965(16) 0.0377(4) Uani 1 1 d . . .
H23 H 1.0993 0.4200 0.3654 0.045 Uiso 1 1 calc R . .
C24 C 1.01769(9) 0.49777(11) 0.41682(15) 0.0352(4) Uani 1 1 d . . .
H24 H 1.0272 0.5468 0.3602 0.042 Uiso 1 1 calc R . .
C25 C 0.96142(9) 0.50221(11) 0.49543(16) 0.0335(4) Uani 1 1 d . . .
H25 H 0.9327 0.5546 0.4938 0.040 Uiso 1 1 calc R . .
C26 C 0.94685(8) 0.43043(10) 0.57658(15) 0.0273(3) Uani 1 1 d . . .
H26 H 0.9077 0.4330 0.6300 0.033 Uiso 1 1 calc R . .
C11 C 0.95506(7) 0.16367(10) 0.58745(15) 0.0248(3) Uani 1 1 d . . .
C16 C 0.94548(9) 0.17067(11) 0.45641(16) 0.0317(4) Uani 1 1 d . . .
H16 H 0.9462 0.2290 0.4165 0.038 Uiso 1 1 calc R . .
C15 C 0.93482(9) 0.09226(12) 0.38376(18) 0.0402(4) Uani 1 1 d . . .
H15 H 0.9285 0.0972 0.2943 0.048 Uiso 1 1 calc R . .
C14 C 0.93343(10) 0.00811(13) 0.4410(2) 0.0452(5) Uani 1 1 d . . .
H14 H 0.9270 -0.0453 0.3910 0.054 Uiso 1 1 calc R . .
C13 C 0.94142(9) 0.00067(12) 0.5722(2) 0.0427(5) Uani 1 1 d . . .
H13 H 0.9401 -0.0578 0.6116 0.051 Uiso 1 1 calc R . .
C12 C 0.95123(8) 0.07797(11) 0.64551(18) 0.0348(4) Uani 1 1 d . . .
H12 H 0.9554 0.0728 0.7353 0.042 Uiso 1 1 calc R . .
C31 C 0.83674(7) 0.40128(10) 1.09479(14) 0.0249(3) Uani 1 1 d . . .
C32 C 0.87111(8) 0.45499(11) 1.18348(15) 0.0319(3) Uani 1 1 d . . .
H32 H 0.9124 0.4337 1.2205 0.038 Uiso 1 1 calc R . .
C33 C 0.84484(10) 0.53983(11) 1.21772(16) 0.0396(4) Uani 1 1 d . . .
H33 H 0.8687 0.5767 1.2775 0.048 Uiso 1 1 calc R . .
C34 C 0.78440(10) 0.57110(12) 1.16567(17) 0.0390(4) Uani 1 1 d . . .
H34 H 0.7665 0.6289 1.1900 0.047 Uiso 1 1 calc R . .
C35 C 0.74972(9) 0.51693(12) 1.07681(17) 0.0376(4) Uani 1 1 d . . .
H35 H 0.7080 0.5379 1.0411 0.045 Uiso 1 1 calc R . .
C36 C 0.77603(8) 0.43308(11) 1.04086(16) 0.0320(3) Uani 1 1 d . . .
H36 H 0.7528 0.3970 0.9794 0.038 Uiso 1 1 calc R . .
C41 C 0.80980(8) 0.20807(10) 1.09226(15) 0.0248(3) Uani 1 1 d . . .
C42 C 0.79376(9) 0.20013(12) 1.22032(16) 0.0325(4) Uani 1 1 d . . .
H42 H 0.8138 0.2406 1.2803 0.039 Uiso 1 1 calc R . .
C43 C 0.74850(9) 0.13324(12) 1.26135(17) 0.0365(4) Uani 1 1 d . . .
H43 H 0.7374 0.1283 1.3491 0.044 Uiso 1 1 calc R . .
C44 C 0.71973(9) 0.07403(11) 1.17443(18) 0.0358(4) Uani 1 1 d . . .
H44 H 0.6893 0.0277 1.2026 0.043 Uiso 1 1 calc R . .
C45 C 0.73496(9) 0.08181(11) 1.04665(18) 0.0342(4) Uani 1 1 d . . .
H45 H 0.7144 0.0414 0.9870 0.041 Uiso 1 1 calc R . .
C46 C 0.78018(8) 0.14843(10) 1.00489(15) 0.0284(3) Uani 1 1 d . . .
H46 H 0.7909 0.1533 0.9169 0.034 Uiso 1 1 calc R . .
C7 C 0.82850(8) 0.30700(10) 0.76029(14) 0.0234(3) Uani 1 1 d U A .
C8 C 0.78021(8) 0.32698(10) 0.69506(16) 0.0291(3) Uani 1 1 d D . .
C51A C 0.7326(3) 0.3521(5) 0.5949(6) 0.0291(12) Uani 0.587(4) 1 d PDU A 1
C52A C 0.7514(2) 0.3474(3) 0.4673(4) 0.0367(9) Uani 0.587(4) 1 d PU A 1
H52A H 0.7949 0.3233 0.4455 0.044 Uiso 0.587(4) 1 calc PR A 1
C53A C 0.7082(2) 0.3770(3) 0.3712(4) 0.0455(10) Uani 0.587(4) 1 d PU A 1
H53A H 0.7223 0.3743 0.2847 0.055 Uiso 0.587(4) 1 calc PR A 1
C54A C 0.6437(2) 0.4109(3) 0.4031(4) 0.0432(10) Uani 0.587(4) 1 d PU A 1
H54A H 0.6131 0.4294 0.3379 0.052 Uiso 0.587(4) 1 calc PR A 1
C55A C 0.6247(2) 0.4174(4) 0.5282(5) 0.0456(12) Uani 0.587(4) 1 d PU A 1
H55A H 0.5816 0.4426 0.5501 0.055 Uiso 0.587(4) 1 calc PR A 1
C56A C 0.6690(3) 0.3870(4) 0.6234(5) 0.0410(12) Uani 0.587(4) 1 d PU A 1
H56A H 0.6549 0.3904 0.7099 0.049 Uiso 0.587(4) 1 calc PR A 1
C51B C 0.7232(5) 0.3568(7) 0.6165(8) 0.0294(17) Uani 0.413(4) 1 d PDU A 2
C52B C 0.7236(3) 0.3304(5) 0.4923(6) 0.0443(14) Uani 0.413(4) 1 d PU A 2
H52B H 0.7576 0.2891 0.4631 0.053 Uiso 0.413(4) 1 calc PR A 2
C53B C 0.6739(4) 0.3637(5) 0.4061(6) 0.0581(17) Uani 0.413(4) 1 d PU A 2
H53B H 0.6752 0.3475 0.3185 0.070 Uiso 0.413(4) 1 calc PR A 2
C54B C 0.6235(4) 0.4205(5) 0.4529(7) 0.0509(17) Uani 0.413(4) 1 d PU A 2
H54B H 0.5893 0.4431 0.3971 0.061 Uiso 0.413(4) 1 calc PR A 2
C55B C 0.6224(3) 0.4439(4) 0.5749(6) 0.0379(14) Uani 0.413(4) 1 d PU A 2
H55B H 0.5874 0.4832 0.6051 0.045 Uiso 0.413(4) 1 calc PR A 2
C56B C 0.6708(3) 0.4123(4) 0.6586(6) 0.0311(13) Uani 0.413(4) 1 d PU A 2
H56B H 0.6682 0.4288 0.7460 0.037 Uiso 0.413(4) 1 calc PR A 2

loop_
_atom_site_aniso_label
_atom_site_aniso_U_11
_atom_site_aniso_U_22
_atom_site_aniso_U_33
_atom_site_aniso_U_23
_atom_site_aniso_U_13
_atom_site_aniso_U_12
Ni1 0.02029(8) 0.02380(8) 0.01862(8) 0.00036(8) -0.00123(8) 0.00088(7)
P1 0.02327(17) 0.02004(16) 0.02091(17) -0.00059(15) 0.00044(15) 0.00088(14)
P2 0.02201(17) 0.02770(19) 0.01911(17) -0.00016(15) -0.00116(15) -0.00009(14)
O1 0.0226(5) 0.0328(6) 0.0260(6) -0.0015(4) 0.0006(4) 0.0033(4)
O2 0.0246(5) 0.0390(6) 0.0206(5) -0.0001(4) -0.0028(4) 0.0020(4)
C1 0.0235(7) 0.0169(7) 0.0260(7) 0.0007(5) -0.0024(6) -0.0013(6)
C2 0.0247(7) 0.0160(6) 0.0277(8) 0.0006(5) -0.0033(6) -0.0006(5)
C3 0.0207(7) 0.0221(7) 0.0370(9) -0.0003(6) -0.0021(6) -0.0002(6)
C4 0.0251(7) 0.0241(7) 0.0370(9) -0.0001(6) -0.0101(7) -0.0015(6)
C5 0.0302(8) 0.0241(7) 0.0261(8) 0.0000(6) -0.0081(6) -0.0015(6)
C6 0.0246(7) 0.0208(7) 0.0261(8) 0.0002(6) -0.0023(6) -0.0008(6)
C21 0.0288(7) 0.0200(7) 0.0214(7) -0.0015(5) -0.0003(6) -0.0036(6)
C22 0.0352(9) 0.0276(8) 0.0330(8) -0.0033(7) 0.0074(7) -0.0003(7)
C23 0.0460(10) 0.0359(9) 0.0311(9) -0.0019(7) 0.0131(8) -0.0101(8)
C24 0.0520(11) 0.0257(8) 0.0278(9) 0.0030(6) 0.0009(8) -0.0130(8)
C25 0.0443(10) 0.0244(8) 0.0319(9) 0.0035(7) -0.0054(8) 0.0003(7)
C26 0.0304(8) 0.0246(8) 0.0269(8) -0.0017(6) -0.0004(6) -0.0009(6)
C11 0.0232(7) 0.0212(7) 0.0302(8) -0.0016(6) 0.0031(6) 0.0005(6)
C16 0.0375(9) 0.0269(8) 0.0306(8) -0.0058(6) -0.0004(7) -0.0016(7)
C15 0.0420(10) 0.0403(10) 0.0383(10) -0.0162(8) 0.0011(8) -0.0054(8)
C14 0.0378(10) 0.0335(10) 0.0642(13) -0.0209(9) 0.0037(9) -0.0066(8)
C13 0.0403(10) 0.0224(8) 0.0654(14) 0.0001(8) 0.0025(9) -0.0044(7)
C12 0.0337(9) 0.0273(8) 0.0435(10) 0.0030(7) 0.0013(7) -0.0035(7)
C31 0.0266(8) 0.0257(7) 0.0225(7) 0.0014(6) 0.0029(6) -0.0024(6)
C32 0.0337(8) 0.0339(8) 0.0281(8) -0.0027(7) -0.0010(7) -0.0024(6)
C33 0.0540(11) 0.0357(9) 0.0290(9) -0.0089(7) -0.0009(8) -0.0049(8)
C34 0.0538(11) 0.0292(8) 0.0339(9) -0.0001(7) 0.0099(8) 0.0072(8)
C35 0.0369(9) 0.0360(9) 0.0397(10) 0.0051(8) 0.0016(8) 0.0071(7)
C36 0.0331(8) 0.0301(8) 0.0327(8) 0.0003(7) -0.0032(7) 0.0001(6)
C41 0.0234(7) 0.0244(7) 0.0266(7) -0.0009(6) 0.0005(6) 0.0029(6)
C42 0.0366(9) 0.0360(9) 0.0250(8) 0.0003(6) -0.0002(7) -0.0047(7)
C43 0.0411(9) 0.0387(9) 0.0297(9) 0.0076(7) 0.0053(8) -0.0009(8)
C44 0.0348(9) 0.0238(8) 0.0489(11) 0.0045(7) 0.0059(8) -0.0011(6)
C45 0.0352(9) 0.0253(8) 0.0423(10) -0.0060(7) -0.0012(8) -0.0018(7)
C46 0.0306(8) 0.0279(8) 0.0267(8) -0.0037(6) 0.0002(6) 0.0031(6)
C7 0.0313(8) 0.0198(7) 0.0191(7) 0.0009(5) 0.0026(6) 0.0020(6)
C8 0.0318(8) 0.0253(7) 0.0302(8) -0.0002(7) -0.0009(7) -0.0038(6)
C51A 0.028(2) 0.0239(19) 0.035(3) 0.0032(17) -0.0101(18) -0.0018(15)
C52A 0.041(2) 0.043(2) 0.0261(17) -0.0071(13) -0.0066(16) 0.0051(17)
C53A 0.057(2) 0.052(2) 0.0271(19) -0.0035(15) -0.0116(17) 0.0019(18)
C54A 0.044(2) 0.047(2) 0.039(2) 0.0083(18) -0.0247(17) -0.0001(18)
C55A 0.0250(17) 0.066(3) 0.046(3) 0.017(2) -0.007(2) -0.0027(18)
C56A 0.0312(19) 0.056(3) 0.036(2) 0.0152(18) 0.0004(17) -0.0059(19)
C51B 0.034(3) 0.028(3) 0.026(3) 0.006(2) -0.005(2) -0.006(2)
C52B 0.042(3) 0.052(3) 0.039(3) -0.007(2) -0.005(3) 0.005(3)
C53B 0.069(4) 0.074(4) 0.032(3) -0.012(3) -0.023(3) 0.003(4)
C54B 0.047(4) 0.069(4) 0.037(4) 0.002(3) -0.021(3) 0.004(3)
C55B 0.024(2) 0.044(3) 0.045(4) 0.012(2) -0.004(2) -0.004(2)
C56B 0.019(2) 0.038(3) 0.036(3) 0.010(2) 0.001(2) 0.000(2)

loop_
_atom_type_symbol
_atom_type_description
_atom_type_scat_dispersion_real
_atom_type_scat_dispersion_imag
_atom_type_scat_source
C C 0.0033 0.0016 'International Tables Vol C Tables 4.2.6.8 and 6.1.1.4'
H H 0.0000 0.0000 'International Tables Vol C Tables 4.2.6.8 and 6.1.1.4'
O O 0.0106 0.0060 'International Tables Vol C Tables 4.2.6.8 and 6.1.1.4'
P P 0.1023 0.0942 'International Tables Vol C Tables 4.2.6.8 and 6.1.1.4'
Ni Ni 0.3393 1.1124 'International Tables Vol C Tables 4.2.6.8 and 6.1.1.4'

loop_
_geom_angle_atom_site_label_1
_geom_angle_atom_site_label_2
_geom_angle_atom_site_label_3
_geom_angle
_geom_angle_publ_flag
C7 NI1 C1 177.72(7) y
C7 NI1 P2 99.40(5) y
C1 NI1 P2 82.03(5) y
C7 NI1 P1 96.01(5) y
C1 NI1 P1 82.56(5) y
P2 NI1 P1 164.581(17 y
O1 P1 C11 102.00(6) y
O1 P1 C21 101.54(6) y
C11 P1 C21 105.12(7) y
O1 P1 NI1 106.36(4) y
C11 P1 NI1 118.04(5) y
C21 P1 NI1 120.90(5) y
O2 P2 C41 102.88(6) y
O2 P2 C31 101.46(6) y
C41 P2 C31 105.49(7) y
O2 P2 NI1 107.66(4) y
C41 P2 NI1 117.23(5) y
C31 P2 NI1 119.73(5) y
C2 O1 P1 111.57(9) y
C6 O2 P2 111.00(9) y
C2 C1 C6 116.12(14) y
C2 C1 NI1 121.73(11) y
C6 C1 NI1 122.01(12) y
C1 C2 O1 117.46(13) y
C1 C2 C3 123.46(14) y
O1 C2 C3 119.08(13) y
C4 C3 C2 117.46(15) y
C4 C3 H3 121.3 ?
C2 C3 H3 121.3 ?
C5 C4 C3 121.95(15) y
C5 C4 H4 119.0 ?
C3 C4 H4 119.0 ?
C4 C5 C6 118.20(14) y
C4 C5 H5 120.9 ?
C6 C5 H5 120.9 ?
C5 C6 O2 119.96(13) y
C5 C6 C1 122.77(15) y
O2 C6 C1 117.24(13) y
C26 C21 C22 120.03(14) y
C26 C21 P1 120.21(11) y
C22 C21 P1 119.75(11) y
C23 C22 C21 119.71(15) y
C23 C22 H22 120.1 ?
C21 C22 H22 120.1 ?
C22 C23 C24 119.88(16) y
C22 C23 H23 120.1 ?
C24 C23 H23 120.1 ?
C25 C24 C23 120.61(15) y
C25 C24 H24 119.7 ?
C23 C24 H24 119.7 ?
C24 C25 C26 119.91(15) y
C24 C25 H25 120.0 ?
C26 C25 H25 120.0 ?
C25 C26 C21 119.85(15) y
C25 C26 H26 120.1 ?
C21 C26 H26 120.1 ?
C16 C11 C12 119.37(15) y
C16 C11 P1 123.07(12) y
C12 C11 P1 117.56(13) y
C11 C16 C15 120.07(16) y
C11 C16 H16 120.0 ?
C15 C16 H16 120.0 ?
C14 C15 C16 120.12(17) y
C14 C15 H15 119.9 ?
C16 C15 H15 119.9 ?
C15 C14 C13 120.19(17) y
C15 C14 H14 119.9 ?
C13 C14 H14 119.9 ?
C12 C13 C14 120.25(17) y
C12 C13 H13 119.9 ?
C14 C13 H13 119.9 ?
C13 C12 C11 119.93(17) y
C13 C12 H12 120.0 ?
C11 C12 H12 120.0 ?
C32 C31 C36 119.69(14) y
C32 C31 P2 121.96(12) y
C36 C31 P2 118.27(12) y
C33 C32 C31 119.83(15) y
C33 C32 H32 120.1 ?
C31 C32 H32 120.1 ?
C34 C33 C32 120.66(16) y
C34 C33 H33 119.7 ?
C32 C33 H33 119.7 ?
C33 C34 C35 119.49(16) y
C33 C34 H34 120.3 ?
C35 C34 H34 120.3 ?
C36 C35 C34 120.19(16) y
C36 C35 H35 119.9 ?
C34 C35 H35 119.9 ?
C35 C36 C31 120.12(15) y
C35 C36 H36 119.9 ?
C31 C36 H36 119.9 ?
C42 C41 C46 119.51(14) y
C42 C41 P2 120.05(12) y
C46 C41 P2 120.41(12) y
C41 C42 C43 120.32(16) y
C41 C42 H42 119.8 ?
C43 C42 H42 119.8 ?
C44 C43 C42 119.86(16) y
C44 C43 H43 120.1 ?
C42 C43 H43 120.1 ?
C43 C44 C45 120.27(16) y
C43 C44 H44 119.9 ?
C45 C44 H44 119.9 ?
C44 C45 C46 120.22(16) y
C44 C45 H45 119.9 ?
C46 C45 H45 119.9 ?
C45 C46 C41 119.82(15) y
C45 C46 H46 120.1 ?
C41 C46 H46 120.1 ?
C8 C7 NI1 174.95(13) y
C7 C8 C51A 167.9(3) y
C7 C8 C51B 176.5(4) y
C51A C8 C51B 11.8(6) y
C56A C51A C52A 117.8(5) y
C56A C51A C8 121.1(5) y
C52A C51A C8 121.0(4) y
C53A C52A C51A 121.7(4) y
C53A C52A H52A 119.2 ?
C51A C52A H52A 119.2 ?
C52A C53A C54A 119.2(4) y
C52A C53A H53A 120.4 ?
C54A C53A H53A 120.4 ?
C55A C54A C53A 120.0(4) y
C55A C54A H54A 120.0 ?
C53A C54A H54A 120.0 ?
C54A C55A C56A 119.8(4) y
C54A C55A H55A 120.1 ?
C56A C55A H55A 120.1 ?
C51A C56A C55A 121.5(5) y
C51A C56A H56A 119.2 ?
C55A C56A H56A 119.2 ?
C52B C51B C56B 118.5(7) y
C52B C51B C8 117.0(7) y
C56B C51B C8 124.4(7) y
C51B C52B C53B 120.8(6) y
C51B C52B H52B 119.6 ?
C53B C52B H52B 119.6 ?
C54B C53B C52B 118.1(6) y
C54B C53B H53B 120.9 ?
C52B C53B H53B 120.9 ?
C55B C54B C53B 120.7(7) y
C55B C54B H54B 119.7 ?
C53B C54B H54B 119.7 ?
C54B C55B C56B 121.4(6) y
C54B C55B H55B 119.3 ?
C56B C55B H55B 119.3 ?
C55B C56B C51B 120.4(6) y
C55B C56B H56B 119.8 ?
C51B C56B H56B 119.8 ?

loop_
_geom_bond_atom_site_label_1
_geom_bond_atom_site_label_2
_geom_bond_distance
_geom_bond_publ_flag
Ni1 C7 1.8780(15) y
Ni1 C1 1.8928(15) y
Ni1 P2 2.1283(4) y
Ni1 P1 2.1343(4) y
P1 O1 1.6549(11) y
P1 C11 1.8080(15) y
P1 C21 1.8085(14) y
P2 O2 1.6521(11) y
P2 C41 1.8028(16) y
P2 C31 1.8079(15) y
O1 C2 1.3945(19) y
O2 C6 1.3947(19) y
C1 C2 1.382(2) y
C1 C6 1.400(2) y
C2 C3 1.398(2) y
C3 C4 1.386(2) y
C3 H3 0.9500 ?
C4 C5 1.380(2) y
C4 H4 0.9500 ?
C5 C6 1.390(2) y
C5 H5 0.9500 ?
C21 C26 1.391(2) y
C21 C22 1.392(2) y
C22 C23 1.381(2) y
C22 H22 0.9500 ?
C23 C24 1.385(2) y
C23 H23 0.9500 ?
C24 C25 1.379(2) y
C24 H24 0.9500 ?
C25 C26 1.382(2) y
C25 H25 0.9500 ?
C26 H26 0.9500 ?
C11 C16 1.393(2) y
C11 C12 1.396(2) y
C16 C15 1.393(2) y
C16 H16 0.9500 ?
C15 C14 1.370(3) y
C15 H15 0.9500 ?
C14 C13 1.391(3) y
C14 H14 0.9500 ?
C13 C12 1.381(2) y
C13 H13 0.9500 ?
C12 H12 0.9500 ?
C31 C32 1.392(2) y
C31 C36 1.397(2) y
C32 C33 1.390(2) y
C32 H32 0.9500 ?
C33 C34 1.382(3) y
C33 H33 0.9500 ?
C34 C35 1.400(3) y
C34 H34 0.9500 ?
C35 C36 1.382(2) y
C35 H35 0.9500 ?
C36 H36 0.9500 ?
C41 C42 1.386(2) y
C41 C46 1.392(2) y
C42 C43 1.389(2) y
C42 H42 0.9500 ?
C43 C44 1.379(2) y
C43 H43 0.9500 ?
C44 C45 1.379(3) y
C44 H44 0.9500 ?
C45 C46 1.388(2) y
C45 H45 0.9500 ?
C46 H46 0.9500 ?
C7 C8 1.204(2) y
C8 C51a 1.453(6) y
C8 C51b 1.454(8) y
C51a C56a 1.378(8) y
C51a C52a 1.392(7) y
C52a C53a 1.385(5) y
C52a H52a 0.9500 ?
C53a C54a 1.398(6) y
C53a H53a 0.9500 ?
C54a C55a 1.369(6) y
C54a H54a 0.9500 ?
C55a C56a 1.397(7) y
C55a H55a 0.9500 ?
C56a H56a 0.9500 ?
C51b C52b 1.361(11) y
C51b C56b 1.382(11) y
C52b C53b 1.416(9) y
C52b H52b 0.9500 ?
C53b C54b 1.381(10) y
C53b H53b 0.9500 ?
C54b C55b 1.327(9) y
C54b H54b 0.9500 ?
C55b C56b 1.372(9) y
C55b H55b 0.9500 ?
C56b H56b 0.9500 ?

loop_
_geom_torsion_atom_site_label_1
_geom_torsion_atom_site_label_2
_geom_torsion_atom_site_label_3
_geom_torsion_atom_site_label_4
_geom_torsion
_geom_torsion_publ_flag
C7 NI1 P1 O1 179.21(6) y
C1 NI1 P1 O1 1.00(6) y
P2 NI1 P1 O1 -0.31(8) y
C7 NI1 P1 C11 -67.09(7) y
C1 NI1 P1 C11 114.70(7) y
P2 NI1 P1 C11 113.39(8) y
C7 NI1 P1 C21 64.46(7) y
C1 NI1 P1 C21 -113.75(7) y
P2 NI1 P1 C21 -115.06(8) y
C7 NI1 P2 O2 -176.97(6) y
C1 NI1 P2 O2 1.23(6) y
P1 NI1 P2 O2 2.54(8) y
C7 NI1 P2 C41 67.75(7) y
C1 NI1 P2 C41 -114.04(7) y
P1 NI1 P2 C41 -112.73(8) y
C7 NI1 P2 C31 -62.02(7) y
C1 NI1 P2 C31 116.19(7) y
P1 NI1 P2 C31 117.50(8) y
C11 P1 O1 C2 -128.37(10) y
C21 P1 O1 C2 123.24(10) y
NI1 P1 O1 C2 -4.08(10) y
C41 P2 O2 C6 124.31(10) y
C31 P2 O2 C6 -126.67(10) y
NI1 P2 O2 C6 -0.12(10) y
C7 NI1 C1 C2 -48.9(18) y
P2 NI1 C1 C2 -177.93(12) y
P1 NI1 C1 C2 2.42(11) y
C7 NI1 C1 C6 126.7(17) y
P2 NI1 C1 C6 -2.41(11) y
P1 NI1 C1 C6 177.94(12) y
C6 C1 C2 O1 178.30(12) y
NI1 C1 C2 O1 -5.93(18) y
C6 C1 C2 C3 -1.9(2) y
NI1 C1 C2 C3 173.87(11) y
P1 O1 C2 C1 6.27(16) y
P1 O1 C2 C3 -173.54(10) y
C1 C2 C3 C4 1.6(2) y
O1 C2 C3 C4 -178.62(13) y
C2 C3 C4 C5 -0.1(2) y
C3 C4 C5 C6 -1.0(2) y
C4 C5 C6 O2 -177.39(13) y
C4 C5 C6 C1 0.6(2) y
P2 O2 C6 C5 176.50(11) y
P2 O2 C6 C1 -1.63(16) y
C2 C1 C6 C5 0.8(2) y
NI1 C1 C6 C5 -175.00(11) y
C2 C1 C6 O2 178.83(12) y
NI1 C1 C6 O2 3.07(19) y
O1 P1 C21 C26 -137.41(12) y
C11 P1 C21 C26 116.62(12) y
NI1 P1 C21 C26 -20.20(14) y
O1 P1 C21 C22 41.26(13) y
C11 P1 C21 C22 -64.71(14) y
NI1 P1 C21 C22 158.47(11) y
C26 C21 C22 C23 -0.7(2) y
P1 C21 C22 C23 -179.36(13) y
C21 C22 C23 C24 0.6(3) y
C22 C23 C24 C25 0.2(3) y
C23 C24 C25 C26 -1.0(2) y
C24 C25 C26 C21 0.9(2) y
C22 C21 C26 C25 0.0(2) y
P1 C21 C26 C25 178.62(12) y
O1 P1 C11 C16 -116.63(14) y
C21 P1 C11 C16 -11.01(16) y
NI1 P1 C11 C16 127.30(13) y
O1 P1 C11 C12 63.72(13) y
C21 P1 C11 C12 169.34(12) y
NI1 P1 C11 C12 -52.36(14) y
C12 C11 C16 C15 -2.5(3) y
P1 C11 C16 C15 177.88(13) y
C11 C16 C15 C14 0.3(3) y
C16 C15 C14 C13 1.2(3) y
C15 C14 C13 C12 -0.4(3) y
C14 C13 C12 C11 -1.8(3) y
C16 C11 C12 C13 3.2(2) y
P1 C11 C12 C13 -177.12(13) y
O2 P2 C31 C32 9.38(14) y
C41 P2 C31 C32 116.37(13) y
NI1 P2 C31 C32 -108.79(12) y
O2 P2 C31 C36 -173.74(12) y
C41 P2 C31 C36 -66.75(14) y
NI1 P2 C31 C36 68.08(13) y
C36 C31 C32 C33 0.0(2) y
P2 C31 C32 C33 176.81(13) y
C31 C32 C33 C34 0.8(3) y
C32 C33 C34 C35 -0.5(3) y
C33 C34 C35 C36 -0.4(3) y
C34 C35 C36 C31 1.2(3) y
C32 C31 C36 C35 -0.9(2) y
P2 C31 C36 C35 -177.88(13) y
O2 P2 C41 C42 48.64(14) y
C31 P2 C41 C42 -57.32(15) y
NI1 P2 C41 C42 166.51(11) y
O2 P2 C41 C46 -129.61(12) y
C31 P2 C41 C46 124.43(13) y
NI1 P2 C41 C46 -11.74(14) y
C46 C41 C42 C43 0.0(2) y
P2 C41 C42 C43 -178.28(13) y
C41 C42 C43 C44 0.5(3) y
C42 C43 C44 C45 -0.9(3) y
C43 C44 C45 C46 1.0(3) y
C44 C45 C46 C41 -0.6(2) y
C42 C41 C46 C45 0.1(2) y
P2 C41 C46 C45 178.32(12) y
C1 NI1 C7 C8 16(3) y
P2 NI1 C7 C8 144.6(15) y
P1 NI1 C7 C8 -35.3(16) y
NI1 C7 C8 C51A 23(2) y
NI1 C7 C8 C51B -53(7) y
C7 C8 C51A C56A -161.9(11) y
C51B C8 C51A C56A 1(3) y
C7 C8 C51A C52A 13.9(19) y
C51B C8 C51A C52A 177(4) y
C56A C51A C52A C53A 0.3(8) y
C8 C51A C52A C53A -175.5(4) y
C51A C52A C53A C54A -1.2(7) y
C52A C53A C54A C55A 2.2(6) y
C53A C54A C55A C56A -2.4(7) y
C52A C51A C56A C55A -0.5(8) y
C8 C51A C56A C55A 175.4(5) y
C54A C55A C56A C51A 1.6(8) y
C7 C8 C51B C52B 110(7) y
C51A C8 C51B C52B 18(3) y
C7 C8 C51B C56B -67(7) y
C51A C8 C51B C56B -160(4) y
C56B C51B C52B C53B 4.0(13) y
C8 C51B C52B C53B -173.7(6) y
C51B C52B C53B C54B -2.7(11) y
C52B C53B C54B C55B 0.8(11) y
C53B C54B C55B C56B -0.3(11) y
C54B C55B C56B C51B 1.6(11) y
C52B C51B C56B C55B -3.5(12) y
C8 C51B C56B C55B 174.1(7) y
